data_7718754
loop_
_publ_author_name
'Zhao, Sheng-Ze'
'Chen, Li-Wen'
'Zhu, Hai'
'Zhang, Hao-Zhe'
'Liu, Chang'
'Qin, Chun-Yan'
'Wang, Hai-Ying'
'Li, Yong-Hua'
'Wang, Shi'

_publ_section_title
;
 Halogen bond-enhanced spin dynamics: investigating co-crystallization
 effects on spin crossover in mononuclear Mn(III) Schiff-base complexes.
;
_journal_issue 23
_journal_name_full 'Dalton transactions (Cambridge, England : 2003)'
_journal_page_first 9405
_journal_page_last 9417
_journal_paper_doi 10.1039/d5dt00841g
_journal_volume 54
_journal_year 2025
_chemical_formula_moiety 'I, C6 F3 I3, C30 H32 Mn N4 O2, 5.2[H2O]'
_chemical_formula_sum 'C36 H32 F3 I4 Mn N4 O2'
_chemical_formula_weight 1172.19
_space_group_crystal_system orthorhombic
_space_group_IT_number 43
_space_group_name_Hall 'F 2 -2d'
_space_group_name_H-M_alt 'F d d 2'
_atom_sites_solution_hydrogens geom
_audit_creation_date 2024-09-04
_audit_creation_method
;
Olex2 1.5
(compiled 2022.04.07 svn.rca3783a0 for OlexSys, GUI svn.r6498)
;
_audit_update_record
;
2024-09-12 deposited with the CCDC.	2025-05-14 downloaded from the CCDC.
;
_cell_angle_alpha 90
_cell_angle_beta 90
_cell_angle_gamma 90
_cell_formula_units_Z 16
_cell_length_a 41.417(9)
_cell_length_b 15.289(3)
_cell_length_c 26.888(7)
_cell_measurement_reflns_used 9888
_cell_measurement_temperature 294.62
_cell_measurement_theta_max 27.877
_cell_measurement_theta_min 2.67
_cell_volume 17026(7)
_computing_molecular_graphics 'Olex2 1.5 (Dolomanov et al., 2009)'
_computing_publication_material 'Olex2 1.5 (Dolomanov et al., 2009)'
_computing_structure_refinement 'XL  (Sheldrick, 2008)'
_computing_structure_solution 'SHELXT 2018/2 (Sheldrick, 2018)'
_diffrn_ambient_temperature 294.62
_diffrn_measured_fraction_theta_full 0.987
_diffrn_measured_fraction_theta_max 0.980
_diffrn_measurement_device_type 'Bruker P4'
_diffrn_measurement_method '\w scans'
_diffrn_radiation_monochromator graphite
_diffrn_radiation_type MoK\a
_diffrn_radiation_wavelength 0.71073
_diffrn_reflns_av_R_equivalents 0.0307
_diffrn_reflns_av_unetI/netI 0.0345
_diffrn_reflns_Laue_measured_fraction_full 0.987
_diffrn_reflns_Laue_measured_fraction_max 0.980
_diffrn_reflns_limit_h_max 54
_diffrn_reflns_limit_h_min -54
_diffrn_reflns_limit_k_max 13
_diffrn_reflns_limit_k_min -20
_diffrn_reflns_limit_l_max 35
_diffrn_reflns_limit_l_min -35
_diffrn_reflns_number 33589
_diffrn_reflns_point_group_measured_fraction_full 0.980
_diffrn_reflns_point_group_measured_fraction_max 0.973
_diffrn_reflns_theta_full 25.242
_diffrn_reflns_theta_max 27.877
_diffrn_reflns_theta_min 2.127
_diffrn_source_current 30.0
_diffrn_source_power 1.5
_diffrn_source_voltage 50.0
_exptl_absorpt_coefficient_mu 3.258
_exptl_absorpt_correction_type multi-scan
_exptl_crystal_density_diffrn 1.829
_exptl_crystal_description block
_exptl_crystal_F_000 8896
_exptl_crystal_size_max 0.33
_exptl_crystal_size_mid 0.3
_exptl_crystal_size_min 0.2
_exptl_transmission_factor_max 0.521
_exptl_transmission_factor_min 0.355
_refine_diff_density_max 0.743
_refine_diff_density_min -2.765
_refine_diff_density_rms 0.159
_refine_ls_abs_structure_details
;
 Flack x determined using 3255 quotients [(I+)-(I-)]/[(I+)+(I-)]
 (Parsons, Flack and Wagner, Acta Cryst. B69 (2013) 249-259).
;
_refine_ls_abs_structure_Flack 0.020(11)
_refine_ls_extinction_method none
_refine_ls_goodness_of_fit_ref 1.035
_refine_ls_hydrogen_treatment constr
_refine_ls_matrix_type full
_refine_ls_number_parameters 440
_refine_ls_number_reflns 9888
_refine_ls_number_restraints 3
_refine_ls_restrained_S_all 1.035
_refine_ls_R_factor_all 0.0712
_refine_ls_R_factor_gt 0.0513
_refine_ls_shift/su_max 0.005
_refine_ls_shift/su_mean 0.000
_refine_ls_structure_factor_coef Fsqd
_refine_ls_weighting_details 'w=1/[\s^2^(Fo^2^)+(0.0960P)^2^+165.4391P] where P=(Fo^2^+2Fc^2^)/3'
_refine_ls_weighting_scheme calc
_refine_ls_wR_factor_gt 0.1457
_refine_ls_wR_factor_ref 0.1632
_reflns_Friedel_coverage 0.946
_reflns_Friedel_fraction_full 0.973
_reflns_Friedel_fraction_max 0.967
_reflns_number_gt 7629
_reflns_number_total 9888
_reflns_threshold_expression 'I > 2\s(I)'
_cod_data_source_file d5dt00841g2.cif
_cod_data_source_block 1111a_sq_CCDC1
_cod_depositor_comments 'Adding full bibliography for 7718751--7718755.cif.'
_cod_database_code 7718754
_shelx_shelxl_version_number 2018/3
_shelx_space_group_comment
;
The symmetry employed for this shelxl refinement is uniquely defined
by the following loop, which should always be used as a source of
symmetry information in preference to the above space-group names.
They are only intended as comments.
;
_shelx_estimated_absorpt_t_max 0.562
_shelx_estimated_absorpt_t_min 0.413
_olex2_refinement_description
;
1. Fixed Uiso
 At 1.2 times of:
  All C(H) groups, All C(H,H) groups, All N(H) groups
2. Rigid bond restraints
 C26, C27
 with sigma for 1-2 distances of 0.01 and sigma for 1-3 distances of 0.02
 C27, C28
 with sigma for 1-2 distances of 0.01 and sigma for 1-3 distances of 0.02
3.a Ternary CH refined with riding coordinates:
 N3(H3), N2(H2)
3.b Secondary CH2 refined with riding coordinates:
 C15(H15A,H15B), C19(H19A,H19B), C16(H16A,H16B), C17(H17A,H17B), C18(H18A,
 H18B), C13(H13A,H13B), C12(H12A,H12B), C14(H14A,H14B)
3.c Aromatic/amide H refined with riding coordinates:
 C1(H1), C7(H7), C8(H8), C27(H27), C28(H28), C29(H29), C26(H26), C11(H11),
 C6(H6), C2(H2A), C20(H20), C23(H23), C24(H24), C3(H3A)
3.d Fitted hexagon refined as free rotating group:
 C27(C28,C29,C30,C25,C26)
;
_platon_squeeze_special_details
;
A solvent mask was calculated and 824 electrons were 
found in a volume of 2496\%A^3^ in 1 void per unit cell. 
This is consistent with the presence of 
5.2[H2O] per Asymmetric Unit 
which account for 832 electrons 
per unit cell.
;
_platon_squeeze_void_probe_radius 1.20
_olex2_submission_special_instructions 'No special instructions were received'

loop_
_space_group_symop_operation_xyz
'x, y, z'
'-x, -y, z'
'x+1/4, -y+1/4, z+1/4'
'-x+1/4, y+1/4, z+1/4'
'x, y+1/2, z+1/2'
'-x, -y+1/2, z+1/2'
'x+1/4, -y+3/4, z+3/4'
'-x+1/4, y+3/4, z+3/4'
'x+1/2, y, z+1/2'
'-x+1/2, -y, z+1/2'
'x+3/4, -y+1/4, z+3/4'
'-x+3/4, y+1/4, z+3/4'
'x+1/2, y+1/2, z'
'-x+1/2, -y+1/2, z'
'x+3/4, -y+3/4, z+1/4'
'-x+3/4, y+3/4, z+1/4'

loop_
_atom_site_label
_atom_site_type_symbol
_atom_site_fract_x
_atom_site_fract_y
_atom_site_fract_z
_atom_site_U_iso_or_equiv
_atom_site_adp_type
_atom_site_occupancy
_atom_site_site_symmetry_order
_atom_site_calc_flag
_atom_site_refinement_flags_posn
_atom_site_refinement_flags_adp
_atom_site_refinement_flags_occupancy
_atom_site_disorder_assembly
_atom_site_disorder_group
I1 I 0.500000 0.500000 0.38460(4) 0.0455(3) Uani 1 2 d S T P . .
I4 I 0.41743(2) 0.42864(6) 0.40496(4) 0.0524(2) Uani 1 1 d . . . . .
I5 I 0.29321(2) 0.32258(7) 0.30031(3) 0.0568(3) Uani 1 1 d . . . . .
I3 I 0.29897(3) 0.32117(9) 0.52416(4) 0.0696(3) Uani 1 1 d . . . . .
I2 I 0.500000 1.000000 0.44697(11) 0.1116(8) Uani 1 2 d S T P . .
F2 F 0.2742(2) 0.3128(7) 0.4136(4) 0.072(3) Uani 1 1 d . . . . .
F1 F 0.3662(2) 0.3823(7) 0.3212(3) 0.066(2) Uani 1 1 d . . . . .
O2 O 0.4136(2) 0.6885(7) 0.4150(4) 0.054(2) Uani 1 1 d . . . . .
F3 F 0.3708(2) 0.3892(7) 0.4949(3) 0.064(2) Uani 1 1 d . . . . .
N1 N 0.4090(3) 0.6573(8) 0.5126(4) 0.048(3) Uani 1 1 d . . . . .
N3 N 0.4552(4) 0.8266(9) 0.4232(5) 0.066(4) Uani 1 1 d . . . . .
H3 H 0.463849 0.874743 0.443182 0.080 Uiso 1 1 calc R U . . .
C35 C 0.3191(3) 0.3491(9) 0.3653(5) 0.044(3) Uani 1 1 d . . . . .
O1 O 0.4493(2) 0.8055(7) 0.5263(4) 0.051(2) Uani 1 1 d . . . . .
C36 C 0.3516(3) 0.3730(10) 0.3641(5) 0.045(3) Uani 1 1 d . . . . .
C15 C 0.4838(4) 0.7762(13) 0.4045(7) 0.075(5) Uani 1 1 d . . . . .
H15A H 0.477185 0.736825 0.378073 0.090 Uiso 1 1 calc R U . . .
H15B H 0.499863 0.816028 0.391324 0.090 Uiso 1 1 calc R U . . .
C5 C 0.3833(3) 0.8783(10) 0.6086(5) 0.048(3) Uani 1 1 d . . . . .
C34 C 0.3045(3) 0.3357(9) 0.4119(6) 0.051(3) Uani 1 1 d . . . . .
C33 C 0.3216(3) 0.3477(11) 0.4563(5) 0.052(3) Uani 1 1 d . . . . .
C1 C 0.3356(4) 0.9208(14) 0.6551(8) 0.078(5) Uani 1 1 d . . . . .
H1 H 0.313793 0.934984 0.655184 0.094 Uiso 1 1 calc R U . . .
C9 C 0.4326(3) 0.8332(8) 0.5651(5) 0.041(3) Uani 1 1 d . . . . .
C19 C 0.4270(4) 0.6221(11) 0.5570(6) 0.061(4) Uani 1 1 d . . . . .
H19A H 0.413220 0.583223 0.575930 0.074 Uiso 1 1 calc R U . . .
H19B H 0.433659 0.669862 0.578454 0.074 Uiso 1 1 calc R U . . .
C7 C 0.4355(5) 0.8630(14) 0.6526(7) 0.077(5) Uani 1 1 d . . . . .
H7 H 0.447398 0.866590 0.681878 0.093 Uiso 1 1 calc R U . . .
C16 C 0.4973(4) 0.7262(11) 0.4462(7) 0.066(4) Uani 1 1 d . . . . .
H16A H 0.506090 0.765825 0.470857 0.080 Uiso 1 1 calc R U . . .
H16B H 0.514586 0.688744 0.434402 0.080 Uiso 1 1 calc R U . . .
C8 C 0.4499(4) 0.8420(12) 0.6115(6) 0.060(4) Uani 1 1 d . . . . .
H8 H 0.472076 0.832406 0.611862 0.072 Uiso 1 1 calc R U . . .
C17 C 0.4822(4) 0.6346(13) 0.5157(7) 0.072(5) Uani 1 1 d . . . . .
H17A H 0.486785 0.681294 0.539115 0.086 Uiso 1 1 calc R U . . .
H17B H 0.502045 0.602250 0.510293 0.086 Uiso 1 1 calc R U . . .
C27 C 0.2693(2) 0.5440(10) 0.4307(7) 0.114(8) Uani 1 1 d G U . . .
H27 H 0.248167 0.525066 0.425580 0.136 Uiso 1 1 calc R U . . .
C28 C 0.2813(3) 0.5513(10) 0.4788(6) 0.101(7) Uani 1 1 d G U . . .
H28 H 0.268290 0.537358 0.505799 0.121 Uiso 1 1 calc R U . . .
C29 C 0.3128(3) 0.5796(9) 0.4864(3) 0.074(5) Uani 1 1 d G . . . .
H29 H 0.320885 0.584503 0.518563 0.089 Uiso 1 1 calc R U . . .
C30 C 0.3323(2) 0.6005(8) 0.4460(4) 0.060(4) Uani 1 1 d G . . . .
C25 C 0.3202(3) 0.5931(8) 0.3979(3) 0.072(5) Uani 1 1 d G . . . .
C26 C 0.2887(3) 0.5648(10) 0.3903(5) 0.096(6) Uani 1 1 d G U . . .
H26 H 0.280639 0.559922 0.358124 0.115 Uiso 1 1 calc R U . . .
C31 C 0.3687(3) 0.3878(9) 0.4073(5) 0.044(3) Uani 1 1 d . . . . .
C32 C 0.3537(3) 0.3746(10) 0.4532(5) 0.048(3) Uani 1 1 d . . . . .
Mn1 Mn 0.43030(5) 0.74724(13) 0.47152(7) 0.0441(4) Uani 1 1 d . . . . .
N2 N 0.4715(3) 0.6727(7) 0.4684(5) 0.050(3) Uani 1 1 d . . . . .
H2 H 0.467200 0.624111 0.445600 0.060 Uiso 1 1 calc R U . . .
N4 N 0.3948(3) 0.8326(8) 0.4738(4) 0.049(3) Uani 1 1 d . . . . .
C4 C 0.4003(4) 0.8812(10) 0.6535(6) 0.061(4) Uani 1 1 d . . . . .
C10 C 0.4000(3) 0.8554(9) 0.5646(5) 0.045(3) Uani 1 1 d . . . . .
C11 C 0.3850(3) 0.8693(9) 0.5165(5) 0.051(3) Uani 1 1 d . . . . .
H11 H 0.367219 0.906432 0.515127 0.061 Uiso 1 1 calc R U . . .
C18 C 0.4565(5) 0.5727(12) 0.5383(6) 0.071(5) Uani 1 1 d . . . . .
H18A H 0.449857 0.530755 0.513312 0.085 Uiso 1 1 calc R U . . .
H18B H 0.466076 0.540573 0.565719 0.085 Uiso 1 1 calc R U . . .
C6 C 0.3505(4) 0.8984(13) 0.6108(6) 0.067(4) Uani 1 1 d . . . . .
H6 H 0.338253 0.896645 0.581827 0.080 Uiso 1 1 calc R U . . .
C2 C 0.3528(6) 0.9224(13) 0.6997(7) 0.084(6) Uani 1 1 d . . . . .
H2A H 0.342414 0.936415 0.729315 0.101 Uiso 1 1 calc R U . . .
C20 C 0.3819(3) 0.6174(8) 0.5003(5) 0.043(3) Uani 1 1 d . . . . .
H20 H 0.372668 0.578438 0.522706 0.052 Uiso 1 1 calc R U . . .
C21 C 0.3664(3) 0.6322(9) 0.4537(5) 0.043(3) Uani 1 1 d . . . . .
C22 C 0.3842(3) 0.6573(9) 0.4125(6) 0.053(3) Uani 1 1 d . . . . .
C23 C 0.3722(5) 0.6407(13) 0.3629(6) 0.069(5) Uani 1 1 d . . . . .
H23 H 0.385407 0.647963 0.335319 0.083 Uiso 1 1 calc R U . . .
C24 C 0.3406(5) 0.6138(12) 0.3576(6) 0.069(5) Uani 1 1 d . . . . .
H24 H 0.332334 0.609037 0.325587 0.083 Uiso 1 1 calc R U . . .
C13 C 0.4079(5) 0.9225(12) 0.4025(7) 0.078(5) Uani 1 1 d . . . . .
H13A H 0.398387 0.955719 0.375456 0.094 Uiso 1 1 calc R U . . .
H13B H 0.416478 0.964038 0.426341 0.094 Uiso 1 1 calc R U . . .
C12 C 0.3809(5) 0.8689(12) 0.4281(6) 0.072(5) Uani 1 1 d . . . . .
H12A H 0.362614 0.906164 0.435931 0.086 Uiso 1 1 calc R U . . .
H12B H 0.373557 0.822211 0.406435 0.086 Uiso 1 1 calc R U . . .
C14 C 0.4353(6) 0.8687(15) 0.3822(7) 0.087(6) Uani 1 1 d . . . . .
H14A H 0.449215 0.905872 0.362252 0.105 Uiso 1 1 calc R U . . .
H14B H 0.426720 0.823396 0.360701 0.105 Uiso 1 1 calc R U . . .
C3 C 0.3861(5) 0.9026(14) 0.6994(7) 0.077(5) Uani 1 1 d . . . . .
H3A H 0.398198 0.903715 0.728494 0.092 Uiso 1 1 calc R U . . .

loop_
_atom_site_aniso_label
_atom_site_aniso_U_11
_atom_site_aniso_U_22
_atom_site_aniso_U_33
_atom_site_aniso_U_23
_atom_site_aniso_U_13
_atom_site_aniso_U_12
I1 0.0342(5) 0.0565(7) 0.0458(6) 0.000 0.000 0.0008(5)
I4 0.0356(4) 0.0607(5) 0.0608(5) 0.0038(4) 0.0009(4) -0.0042(3)
I5 0.0488(5) 0.0757(6) 0.0458(5) 0.0085(4) -0.0066(4) -0.0078(4)
I3 0.0655(6) 0.0972(9) 0.0460(5) 0.0134(5) 0.0166(5) -0.0073(5)
I2 0.1181(19) 0.0974(15) 0.119(2) 0.000 0.000 -0.0264(14)
F2 0.041(4) 0.108(7) 0.066(5) 0.006(5) 0.004(4) -0.031(4)
F1 0.047(4) 0.110(7) 0.040(4) 0.010(4) 0.011(3) -0.016(5)
O2 0.054(5) 0.070(6) 0.039(5) -0.008(4) -0.001(4) 0.016(4)
F3 0.054(5) 0.107(7) 0.032(4) 0.000(4) -0.001(3) -0.005(5)
N1 0.043(5) 0.060(7) 0.041(6) 0.008(5) 0.000(4) 0.011(5)
N3 0.075(9) 0.062(8) 0.063(9) 0.006(6) 0.029(7) 0.014(6)
C35 0.034(6) 0.059(8) 0.040(6) 0.008(5) -0.005(5) 0.001(5)
O1 0.054(5) 0.055(6) 0.046(5) -0.008(4) 0.000(4) 0.011(4)
C36 0.034(6) 0.062(8) 0.039(6) 0.011(6) 0.003(5) -0.001(5)
C15 0.075(10) 0.090(12) 0.059(10) -0.014(9) 0.026(9) -0.012(9)
C5 0.047(7) 0.055(8) 0.042(7) 0.006(6) 0.004(5) 0.001(6)
C34 0.035(6) 0.071(9) 0.046(7) 0.004(6) 0.003(6) -0.013(5)
C33 0.037(6) 0.085(10) 0.035(6) 0.014(6) 0.019(5) -0.007(6)
C1 0.056(9) 0.098(13) 0.081(13) -0.012(11) 0.016(9) 0.004(8)
C9 0.041(6) 0.043(7) 0.039(6) -0.003(5) 0.004(5) 0.006(5)
C19 0.075(10) 0.068(10) 0.041(7) 0.017(6) -0.015(7) 0.005(8)
C7 0.077(11) 0.107(14) 0.048(9) -0.004(9) -0.018(8) -0.018(10)
C16 0.056(9) 0.066(10) 0.077(11) -0.017(8) 0.009(8) -0.001(7)
C8 0.044(7) 0.081(11) 0.055(8) -0.009(7) -0.001(6) 0.006(7)
C17 0.061(9) 0.081(12) 0.073(11) -0.002(9) -0.004(8) 0.041(9)
C27 0.058(11) 0.115(17) 0.168(19) -0.028(18) -0.027(11) -0.007(12)
C28 0.079(13) 0.085(14) 0.140(18) -0.019(15) 0.022(13) 0.001(11)
C29 0.050(8) 0.084(12) 0.088(13) -0.004(10) 0.003(9) -0.011(8)
C30 0.067(9) 0.060(9) 0.053(8) -0.017(7) -0.003(7) 0.010(7)
C25 0.072(10) 0.077(11) 0.065(10) -0.016(8) -0.012(8) 0.015(8)
C26 0.083(13) 0.099(15) 0.105(15) -0.046(12) -0.038(10) 0.024(11)
C31 0.028(5) 0.058(7) 0.045(6) -0.008(6) 0.001(5) -0.005(5)
C32 0.042(7) 0.063(8) 0.041(7) -0.003(6) 0.002(5) -0.010(6)
Mn1 0.0458(10) 0.0509(11) 0.0355(9) 0.0009(7) 0.0033(8) 0.0090(8)
N2 0.045(6) 0.050(6) 0.054(7) 0.000(5) 0.008(5) 0.006(5)
N4 0.051(6) 0.053(6) 0.043(6) 0.002(5) 0.005(5) 0.007(5)
C4 0.076(10) 0.054(8) 0.053(8) -0.007(6) 0.025(8) -0.010(7)
C10 0.047(7) 0.045(7) 0.043(6) 0.004(5) 0.006(5) 0.006(5)
C11 0.041(6) 0.053(8) 0.058(8) -0.001(6) -0.004(6) 0.016(6)
C18 0.091(13) 0.071(11) 0.050(9) 0.014(7) -0.003(8) 0.042(9)
C6 0.051(8) 0.090(12) 0.058(9) -0.004(8) 0.019(7) 0.005(8)
C2 0.105(16) 0.089(13) 0.059(10) -0.009(9) 0.035(11) 0.010(11)
C20 0.047(7) 0.042(6) 0.041(6) 0.009(5) 0.008(5) 0.009(5)
C21 0.043(6) 0.049(7) 0.038(6) 0.003(5) -0.013(5) 0.006(5)
C22 0.054(7) 0.061(8) 0.043(6) -0.007(6) -0.005(6) 0.021(6)
C23 0.080(11) 0.088(12) 0.039(7) -0.007(7) -0.007(7) 0.022(9)
C24 0.087(12) 0.068(10) 0.053(9) -0.004(7) -0.030(8) 0.014(9)
C13 0.107(14) 0.072(11) 0.056(10) 0.025(8) 0.008(10) 0.015(10)
C12 0.089(12) 0.070(11) 0.057(9) 0.004(8) -0.016(8) 0.037(9)
C14 0.107(15) 0.105(15) 0.050(9) 0.033(10) -0.008(10) -0.006(12)
C3 0.083(13) 0.098(13) 0.049(9) -0.013(9) 0.016(8) -0.030(10)

loop_
_atom_type_symbol
_atom_type_description
_atom_type_scat_dispersion_real
_atom_type_scat_dispersion_imag
_atom_type_scat_source
C C 0.0033 0.0016 'International Tables Vol C Tables 4.2.6.8 and 6.1.1.4'
H H 0.0000 0.0000 'International Tables Vol C Tables 4.2.6.8 and 6.1.1.4'
F F 0.0171 0.0103 'International Tables Vol C Tables 4.2.6.8 and 6.1.1.4'
I I -0.4742 1.8119 'International Tables Vol C Tables 4.2.6.8 and 6.1.1.4'
Mn Mn 0.3368 0.7283 'International Tables Vol C Tables 4.2.6.8 and 6.1.1.4'
N N 0.0061 0.0033 'International Tables Vol C Tables 4.2.6.8 and 6.1.1.4'
O O 0.0106 0.0060 'International Tables Vol C Tables 4.2.6.8 and 6.1.1.4'

loop_
_geom_angle_atom_site_label_1
_geom_angle_atom_site_label_2
_geom_angle_atom_site_label_3
_geom_angle
_geom_angle_site_symmetry_1
_geom_angle_site_symmetry_3
_geom_angle_publ_flag
C22 O2 Mn1 123.5(9) . . ?
C19 N1 Mn1 118.2(10) . . ?
C20 N1 C19 117.0(12) . . ?
C20 N1 Mn1 124.2(9) . . ?
C15 N3 H3 106.2 . . ?
C15 N3 Mn1 107.7(10) . . ?
C15 N3 C14 113.7(15) . . ?
Mn1 N3 H3 106.2 . . ?
C14 N3 H3 106.2 . . ?
C14 N3 Mn1 116.0(12) . . ?
C36 C35 I5 121.7(10) . . ?
C36 C35 C34 118.4(11) . . ?
C34 C35 I5 119.6(9) . . ?
C9 O1 Mn1 123.2(9) . . ?
F1 C36 C35 119.8(12) . . ?
F1 C36 C31 119.0(11) . . ?
C31 C36 C35 121.2(11) . . ?
N3 C15 H15A 110.0 . . ?
N3 C15 H15B 110.0 . . ?
H15A C15 H15B 108.4 . . ?
C16 C15 N3 108.3(14) . . ?
C16 C15 H15A 110.0 . . ?
C16 C15 H15B 110.0 . . ?
C4 C5 C10 119.1(13) . . ?
C6 C5 C4 116.4(14) . . ?
C6 C5 C10 124.6(14) . . ?
F2 C34 C35 119.1(13) . . ?
F2 C34 C33 119.5(12) . . ?
C33 C34 C35 121.4(10) . . ?
C34 C33 I3 119.5(9) . . ?
C32 C33 I3 122.4(10) . . ?
C32 C33 C34 118.1(11) . . ?
C6 C1 H1 119.4 . . ?
C6 C1 C2 121.2(17) . . ?
C2 C1 H1 119.4 . . ?
O1 C9 C8 116.9(11) . . ?
O1 C9 C10 125.3(12) . . ?
C10 C9 C8 117.9(12) . . ?
N1 C19 H19A 110.1 . . ?
N1 C19 H19B 110.1 . . ?
N1 C19 C18 108.2(12) . . ?
H19A C19 H19B 108.4 . . ?
C18 C19 H19A 110.1 . . ?
C18 C19 H19B 110.1 . . ?
C8 C7 H7 119.6 . . ?
C8 C7 C4 120.8(15) . . ?
C4 C7 H7 119.6 . . ?
C15 C16 H16A 109.9 . . ?
C15 C16 H16B 109.9 . . ?
C15 C16 N2 108.8(14) . . ?
H16A C16 H16B 108.3 . . ?
N2 C16 H16A 109.9 . . ?
N2 C16 H16B 109.9 . . ?
C9 C8 H8 118.9 . . ?
C7 C8 C9 122.1(14) . . ?
C7 C8 H8 118.9 . . ?
H17A C17 H17B 107.9 . . ?
N2 C17 H17A 109.2 . . ?
N2 C17 H17B 109.2 . . ?
N2 C17 C18 112.0(14) . . ?
C18 C17 H17A 109.2 . . ?
C18 C17 H17B 109.2 . . ?
C28 C27 H27 120.0 . . ?
C28 C27 C26 120.0 . . ?
C26 C27 H27 120.0 . . ?
C27 C28 H28 120.0 . . ?
C27 C28 C29 120.0 . . ?
C29 C28 H28 120.0 . . ?
C28 C29 H29 120.0 . . ?
C28 C29 C30 120.0 . . ?
C30 C29 H29 120.0 . . ?
C29 C30 C21 120.6(9) . . ?
C25 C30 C29 120.0 . . ?
C25 C30 C21 119.4(9) . . ?
C30 C25 C24 118.7(11) . . ?
C26 C25 C30 120.0 . . ?
C26 C25 C24 121.3(11) . . ?
C27 C26 H26 120.0 . . ?
C25 C26 C27 120.0 . . ?
C25 C26 H26 120.0 . . ?
C36 C31 I4 120.9(9) . . ?
C36 C31 C32 119.5(10) . . ?
C32 C31 I4 119.6(9) . . ?
F3 C32 C33 120.2(12) . . ?
F3 C32 C31 118.6(11) . . ?
C33 C32 C31 121.3(12) . . ?
O2 Mn1 N1 87.5(5) . . ?
O2 Mn1 N3 87.4(6) . . ?
O2 Mn1 N2 90.4(5) . . ?
O2 Mn1 N4 93.9(5) . . ?
N1 Mn1 N3 172.0(5) . . ?
N1 Mn1 N2 90.4(5) . . ?
O1 Mn1 O2 176.8(4) . . ?
O1 Mn1 N1 94.5(5) . . ?
O1 Mn1 N3 90.4(6) . . ?
O1 Mn1 N2 87.0(5) . . ?
O1 Mn1 N4 88.5(5) . . ?
N2 Mn1 N3 83.5(5) . . ?
N4 Mn1 N1 96.4(5) . . ?
N4 Mn1 N3 90.1(5) . . ?
N4 Mn1 N2 172.1(5) . . ?
C16 N2 Mn1 108.1(9) . . ?
C16 N2 H2 107.3 . . ?
C17 N2 C16 110.6(14) . . ?
C17 N2 Mn1 115.9(9) . . ?
C17 N2 H2 107.3 . . ?
Mn1 N2 H2 107.3 . . ?
C11 N4 Mn1 122.2(9) . . ?
C11 N4 C12 116.0(12) . . ?
C12 N4 Mn1 121.3(10) . . ?
C5 C4 C7 118.2(13) . . ?
C5 C4 C3 123.8(16) . . ?
C3 C4 C7 117.9(17) . . ?
C5 C10 C11 120.0(12) . . ?
C9 C10 C5 121.7(12) . . ?
C9 C10 C11 117.5(11) . . ?
N4 C11 C10 124.8(11) . . ?
N4 C11 H11 117.6 . . ?
C10 C11 H11 117.6 . . ?
C19 C18 C17 112.2(14) . . ?
C19 C18 H18A 109.2 . . ?
C19 C18 H18B 109.2 . . ?
C17 C18 H18A 109.2 . . ?
C17 C18 H18B 109.2 . . ?
H18A C18 H18B 107.9 . . ?
C5 C6 H6 119.2 . . ?
C1 C6 C5 121.7(17) . . ?
C1 C6 H6 119.2 . . ?
C1 C2 H2A 120.4 . . ?
C1 C2 C3 119.3(16) . . ?
C3 C2 H2A 120.4 . . ?
N1 C20 H20 119.0 . . ?
N1 C20 C21 122.1(12) . . ?
C21 C20 H20 119.0 . . ?
C20 C21 C30 119.5(11) . . ?
C22 C21 C30 118.6(11) . . ?
C22 C21 C20 120.3(12) . . ?
O2 C22 C21 123.8(13) . . ?
O2 C22 C23 115.6(15) . . ?
C21 C22 C23 120.3(14) . . ?
C22 C23 H23 120.8 . . ?
C24 C23 C22 118.4(16) . . ?
C24 C23 H23 120.8 . . ?
C25 C24 H24 118.1 . . ?
C23 C24 C25 123.7(14) . . ?
C23 C24 H24 118.1 . . ?
H13A C13 H13B 107.6 . . ?
C12 C13 H13A 108.6 . . ?
C12 C13 H13B 108.6 . . ?
C14 C13 H13A 108.6 . . ?
C14 C13 H13B 108.6 . . ?
C14 C13 C12 114.7(15) . . ?
N4 C12 C13 106.7(15) . . ?
N4 C12 H12A 110.4 . . ?
N4 C12 H12B 110.4 . . ?
C13 C12 H12A 110.4 . . ?
C13 C12 H12B 110.4 . . ?
H12A C12 H12B 108.6 . . ?
N3 C14 H14A 109.2 . . ?
N3 C14 H14B 109.2 . . ?
C13 C14 N3 112.1(16) . . ?
C13 C14 H14A 109.2 . . ?
C13 C14 H14B 109.2 . . ?
H14A C14 H14B 107.9 . . ?
C4 C3 C2 117.6(18) . . ?
C4 C3 H3A 121.2 . . ?
C2 C3 H3A 121.2 . . ?

loop_
_geom_bond_atom_site_label_1
_geom_bond_atom_site_label_2
_geom_bond_distance
_geom_bond_site_symmetry_2
_geom_bond_publ_flag
I4 C31 2.113(11) . ?
I5 C35 2.091(13) . ?
I3 C33 2.091(11) . ?
F2 C34 1.304(14) . ?
F1 C36 1.309(15) . ?
O2 Mn1 1.896(10) . ?
O2 C22 1.310(18) . ?
F3 C32 1.343(16) . ?
N1 C19 1.506(17) . ?
N1 Mn1 1.971(12) . ?
N1 C20 1.320(18) . ?
N3 H3 0.9800 . ?
N3 C15 1.50(2) . ?
N3 Mn1 2.055(13) . ?
N3 C14 1.52(2) . ?
C35 C36 1.394(17) . ?
C35 C34 1.406(19) . ?
O1 C9 1.321(15) . ?
O1 Mn1 1.893(10) . ?
C36 C31 1.382(18) . ?
C15 H15A 0.9700 . ?
C15 H15B 0.9700 . ?
C15 C16 1.47(3) . ?
C5 C4 1.40(2) . ?
C5 C10 1.414(19) . ?
C5 C6 1.40(2) . ?
C34 C33 1.40(2) . ?
C33 C32 1.396(18) . ?
C1 H1 0.9300 . ?
C1 C6 1.38(3) . ?
C1 C2 1.39(3) . ?
C9 C8 1.44(2) . ?
C9 C10 1.392(18) . ?
C19 H19A 0.9700 . ?
C19 H19B 0.9700 . ?
C19 C18 1.52(2) . ?
C7 H7 0.9300 . ?
C7 C8 1.30(3) . ?
C7 C4 1.49(3) . ?
C16 H16A 0.9700 . ?
C16 H16B 0.9700 . ?
C16 N2 1.47(2) . ?
C8 H8 0.9300 . ?
C17 H17A 0.9700 . ?
C17 H17B 0.9700 . ?
C17 N2 1.47(2) . ?
C17 C18 1.55(3) . ?
C27 H27 0.9300 . ?
C27 C28 1.3900 . ?
C27 C26 1.3900 . ?
C28 H28 0.9300 . ?
C28 C29 1.3900 . ?
C29 H29 0.9300 . ?
C29 C30 1.3900 . ?
C30 C25 1.3900 . ?
C30 C21 1.507(15) . ?
C25 C26 1.3900 . ?
C25 C24 1.41(2) . ?
C26 H26 0.9300 . ?
C31 C32 1.396(19) . ?
Mn1 N2 2.052(11) . ?
Mn1 N4 1.966(12) . ?
N2 H2 0.9800 . ?
N4 C11 1.341(18) . ?
N4 C12 1.468(19) . ?
C4 C3 1.41(2) . ?
C10 C11 1.451(19) . ?
C11 H11 0.9300 . ?
C18 H18A 0.9700 . ?
C18 H18B 0.9700 . ?
C6 H6 0.9300 . ?
C2 H2A 0.9300 . ?
C2 C3 1.41(3) . ?
C20 H20 0.9300 . ?
C20 C21 1.427(17) . ?
C21 C22 1.39(2) . ?
C22 C23 1.45(2) . ?
C23 H23 0.9300 . ?
C23 C24 1.38(3) . ?
C24 H24 0.9300 . ?
C13 H13A 0.9700 . ?
C13 H13B 0.9700 . ?
C13 C12 1.55(3) . ?
C13 C14 1.51(3) . ?
C12 H12A 0.9700 . ?
C12 H12B 0.9700 . ?
C14 H14A 0.9700 . ?
C14 H14B 0.9700 . ?
C3 H3A 0.9300 . ?

loop_
_geom_torsion_atom_site_label_1
_geom_torsion_atom_site_label_2
_geom_torsion_atom_site_label_3
_geom_torsion_atom_site_label_4
_geom_torsion
_geom_torsion_site_symmetry_1
_geom_torsion_site_symmetry_2
_geom_torsion_site_symmetry_3
_geom_torsion_site_symmetry_4
_geom_torsion_publ_flag
I4 C31 C32 F3 0.7(19) . . . . ?
I4 C31 C32 C33 179.9(11) . . . . ?
I5 C35 C36 F1 2.5(19) . . . . ?
I5 C35 C36 C31 -178.1(11) . . . . ?
I5 C35 C34 F2 -4.8(19) . . . . ?
I5 C35 C34 C33 176.2(12) . . . . ?
I3 C33 C32 F3 -4(2) . . . . ?
I3 C33 C32 C31 176.9(11) . . . . ?
F2 C34 C33 I3 4(2) . . . . ?
F2 C34 C33 C32 -178.3(14) . . . . ?
F1 C36 C31 I4 1.8(18) . . . . ?
F1 C36 C31 C32 -177.4(14) . . . . ?
O2 C22 C23 C24 -175.5(15) . . . . ?
N1 C19 C18 C17 69.5(18) . . . . ?
N1 C20 C21 C30 -167.0(12) . . . . ?
N1 C20 C21 C22 27(2) . . . . ?
N3 C15 C16 N2 54.2(18) . . . . ?
C35 C36 C31 I4 -177.6(10) . . . . ?
C35 C36 C31 C32 3(2) . . . . ?
C35 C34 C33 I3 -177.2(11) . . . . ?
C35 C34 C33 C32 1(2) . . . . ?
O1 C9 C8 C7 -175.3(17) . . . . ?
O1 C9 C10 C5 175.2(13) . . . . ?
O1 C9 C10 C11 -15(2) . . . . ?
C36 C35 C34 F2 -179.6(13) . . . . ?
C36 C35 C34 C33 1(2) . . . . ?
C36 C31 C32 F3 179.9(13) . . . . ?
C36 C31 C32 C33 -1(2) . . . . ?
C15 N3 C14 C13 -177.1(17) . . . . ?
C15 C16 N2 C17 -169.2(13) . . . . ?
C15 C16 N2 Mn1 -41.3(15) . . . . ?
C5 C4 C3 C2 0(3) . . . . ?
C5 C10 C11 N4 -163.8(14) . . . . ?
C34 C35 C36 F1 177.2(13) . . . . ?
C34 C35 C36 C31 -3(2) . . . . ?
C34 C33 C32 F3 178.1(14) . . . . ?
C34 C33 C32 C31 -1(2) . . . . ?
C1 C2 C3 C4 -1(3) . . . . ?
C9 O1 Mn1 N1 -53.5(11) . . . . ?
C9 O1 Mn1 N3 132.9(11) . . . . ?
C9 O1 Mn1 N2 -143.7(11) . . . . ?
C9 O1 Mn1 N4 42.8(11) . . . . ?
C9 C10 C11 N4 27(2) . . . . ?
C19 N1 C20 C21 -166.6(13) . . . . ?
C7 C4 C3 C2 178.2(18) . . . . ?
C8 C9 C10 C5 -6(2) . . . . ?
C8 C9 C10 C11 163.7(14) . . . . ?
C8 C7 C4 C5 -2(3) . . . . ?
C8 C7 C4 C3 179.3(19) . . . . ?
C27 C28 C29 C30 0.0 . . . . ?
C28 C27 C26 C25 0.0 . . . . ?
C28 C29 C30 C25 0.0 . . . . ?
C28 C29 C30 C21 179.3(11) . . . . ?
C29 C30 C25 C26 0.0 . . . . ?
C29 C30 C25 C24 -179.3(13) . . . . ?
C29 C30 C21 C20 18.0(16) . . . . ?
C29 C30 C21 C22 -176.1(10) . . . . ?
C30 C25 C26 C27 0.0 . . . . ?
C30 C25 C24 C23 0(2) . . . . ?
C30 C21 C22 O2 177.7(12) . . . . ?
C30 C21 C22 C23 -9.4(19) . . . . ?
C25 C30 C21 C20 -162.7(10) . . . . ?
C25 C30 C21 C22 3.2(16) . . . . ?
C26 C27 C28 C29 0.0 . . . . ?
C26 C25 C24 C23 -178.9(14) . . . . ?
Mn1 O2 C22 C21 -26.1(18) . . . . ?
Mn1 O2 C22 C23 160.7(11) . . . . ?
Mn1 N1 C19 C18 -65.7(16) . . . . ?
Mn1 N1 C20 C21 4.2(18) . . . . ?
Mn1 N3 C15 C16 -39.8(17) . . . . ?
Mn1 N3 C14 C13 57(2) . . . . ?
Mn1 O1 C9 C8 154.7(11) . . . . ?
Mn1 O1 C9 C10 -26.3(18) . . . . ?
Mn1 N4 C11 C10 4(2) . . . . ?
Mn1 N4 C12 C13 -64.6(16) . . . . ?
N2 C17 C18 C19 -69.8(18) . . . . ?
C4 C5 C10 C9 2(2) . . . . ?
C4 C5 C10 C11 -167.2(14) . . . . ?
C4 C5 C6 C1 1(3) . . . . ?
C4 C7 C8 C9 -2(3) . . . . ?
C10 C5 C4 C7 2(2) . . . . ?
C10 C5 C4 C3 -179.6(16) . . . . ?
C10 C5 C6 C1 -179.6(17) . . . . ?
C10 C9 C8 C7 6(3) . . . . ?
C11 N4 C12 C13 107.0(16) . . . . ?
C18 C17 N2 C16 -176.0(13) . . . . ?
C18 C17 N2 Mn1 60.5(16) . . . . ?
C6 C5 C4 C7 -178.2(16) . . . . ?
C6 C5 C4 C3 0(2) . . . . ?
C6 C5 C10 C9 -177.7(15) . . . . ?
C6 C5 C10 C11 13(2) . . . . ?
C6 C1 C2 C3 1(3) . . . . ?
C2 C1 C6 C5 -1(3) . . . . ?
C20 N1 C19 C18 105.7(16) . . . . ?
C20 C21 C22 O2 -16(2) . . . . ?
C20 C21 C22 C23 156.4(14) . . . . ?
C21 C30 C25 C26 -179.3(11) . . . . ?
C21 C30 C25 C24 1.4(14) . . . . ?
C21 C22 C23 C24 11(2) . . . . ?
C22 O2 Mn1 N1 42.3(11) . . . . ?
C22 O2 Mn1 N3 -143.9(11) . . . . ?
C22 O2 Mn1 N2 132.6(11) . . . . ?
C22 O2 Mn1 N4 -54.0(11) . . . . ?
C22 C23 C24 C25 -7(3) . . . . ?
C24 C25 C26 C27 179.3(14) . . . . ?
C12 N4 C11 C10 -167.6(15) . . . . ?
C12 C13 C14 N3 -68(2) . . . . ?
C14 N3 C15 C16 -169.9(15) . . . . ?
C14 C13 C12 N4 68(2) . . . . ?

loop_
_platon_squeeze_void_nr
_platon_squeeze_void_average_x
_platon_squeeze_void_average_y
_platon_squeeze_void_average_z
_platon_squeeze_void_volume
_platon_squeeze_void_count_electrons
_platon_squeeze_void_content
1 0.250 0.250 0.008 312 103 '10.4 H2O'
2 0.750 0.750 0.008 312 103 '10.4 H2O'
3 0.000 0.500 0.258 312 103 '10.4 H2O'
4 0.500 1.000 0.258 312 103 '10.4 H2O'
5 0.250 0.750 0.508 312 103 '10.4 H2O'
6 0.750 0.250 0.508 312 103 '10.4 H2O'
7 0.000 0.000 0.758 312 103 '10.4 H2O'
8 0.500 0.500 0.758 312 103 '10.4 H2O'
